data_7110231
loop_
_publ_author_name
'Pierre-Loic Jacquemin'
'Koen Robeyns'
'Michel Devillers'
'Yann Garcia'

_publ_section_title
;
 Reversible photochromism of an N-salicylidene aniline anion
;
_journal_name_full Chem.Commun.
_journal_page_first 649
_journal_paper_doi 10.1039/c3cc45080e
_journal_volume 50
_journal_year 2014
_chemical_formula_moiety 'C12 H24 N, C13 H10 N O4 S'
_chemical_formula_sum 'C25 H34 N2 O4 S'
_chemical_formula_weight 458.60
_chemical_name_systematic
; 
 ? 
;
_space_group_IT_number 4
_symmetry_cell_setting monoclinic
_symmetry_space_group_name_Hall 'P 2yb'
_symmetry_space_group_name_H-M 'P 1 21 1'
_atom_sites_solution_hydrogens geom
_atom_sites_solution_primary direct
_atom_sites_solution_secondary difmap
_audit_creation_method SHELXL-97
_cell_angle_alpha 90.00
_cell_angle_beta 101.724(3)
_cell_angle_gamma 90.00
_cell_formula_units_Z 2
_cell_length_a 11.7222(3)
_cell_length_b 8.40571(17)
_cell_length_c 12.7175(3)
_cell_measurement_reflns_used 6183
_cell_measurement_temperature 150(2)
_cell_measurement_theta_max 25.5027
_cell_measurement_theta_min 2.4181
_cell_volume 1226.96(5)
_computing_cell_refinement
;
CrysAlisPro, Agilent Technologies,
Version 1.171.35.15 (release 03-08-2011 CrysAlis171 .NET)
(compiled Aug  3 2011,13:03:54)
;
_computing_data_collection MAR
_computing_data_reduction
;
CrysAlisPro, Agilent Technologies,
Version 1.171.35.15 (release 03-08-2011 CrysAlis171 .NET)
(compiled Aug  3 2011,13:03:54)
;
_computing_structure_refinement 'SHELXL-97 (Sheldrick, 1997)'
_computing_structure_solution 'SHELXS-97 (Sheldrick, 1990)'
_diffrn_ambient_temperature 150(2)
_diffrn_measured_fraction_theta_full 0.989
_diffrn_measured_fraction_theta_max 0.985
_diffrn_measurement_device_type 'MAR345 image plate'
_diffrn_measurement_method '140 images, \D\F 2.0\%'
_diffrn_radiation_monochromator 'Zr filter'
_diffrn_radiation_source 'RU200 rotating anode'
_diffrn_radiation_type MoK\a
_diffrn_radiation_wavelength 0.71073
_diffrn_reflns_av_R_equivalents 0.0371
_diffrn_reflns_av_sigmaI/netI 0.0391
_diffrn_reflns_limit_h_max 13
_diffrn_reflns_limit_h_min -13
_diffrn_reflns_limit_k_max 10
_diffrn_reflns_limit_k_min -10
_diffrn_reflns_limit_l_max 15
_diffrn_reflns_limit_l_min -15
_diffrn_reflns_number 13048
_diffrn_reflns_theta_full 25.24
_diffrn_reflns_theta_max 25.56
_diffrn_reflns_theta_min 2.65
_exptl_absorpt_coefficient_mu 0.165
_exptl_absorpt_correction_T_max 1.00000
_exptl_absorpt_correction_T_min 0.83460
_exptl_absorpt_correction_type multi-scan
_exptl_absorpt_process_details
;
CrysAlisPro, Agilent Technologies,
Version 1.171.35.15 (release 03-08-2011 CrysAlis171 .NET)
(compiled Aug  3 2011,13:03:54)
Empirical absorption correction using spherical harmonics,
 implemented in SCALE3 ABSPACK scaling algorithm.
;
_exptl_crystal_colour pale-orange
_exptl_crystal_density_diffrn 1.241
_exptl_crystal_density_method 'not measured'
_exptl_crystal_description plate
_exptl_crystal_F_000 492
_exptl_crystal_size_max 0.55
_exptl_crystal_size_mid 0.17
_exptl_crystal_size_min 0.06
_refine_diff_density_max 0.209
_refine_diff_density_min -0.266
_refine_diff_density_rms 0.066
_refine_ls_abs_structure_details 'Flack H D (1983), Acta Cryst. A39, 876-881'
_refine_ls_abs_structure_Flack -0.04(7)
_refine_ls_extinction_method none
_refine_ls_goodness_of_fit_ref 1.050
_refine_ls_hydrogen_treatment constr
_refine_ls_matrix_type full
_refine_ls_number_parameters 291
_refine_ls_number_reflns 4562
_refine_ls_number_restraints 1
_refine_ls_restrained_S_all 1.050
_refine_ls_R_factor_all 0.0432
_refine_ls_R_factor_gt 0.0381
_refine_ls_shift/su_max 0.001
_refine_ls_shift/su_mean 0.000
_refine_ls_structure_factor_coef Fsqd
_refine_ls_weighting_details 'calc w=1/[\s^2^(Fo^2^)+(0.0326P)^2^+0.4815P] where P=(Fo^2^+2Fc^2^)/3'
_refine_ls_weighting_scheme calc
_refine_ls_wR_factor_gt 0.0832
_refine_ls_wR_factor_ref 0.0857
_reflns_number_gt 4199
_reflns_number_total 4562
_reflns_threshold_expression >2sigma(I)
_cod_data_source_file c3cc45080e.txt
_cod_data_source_block pljhyb70
_cod_original_sg_symbol_H-M 'P 21'
_cod_database_code 7110231

loop_
_symmetry_equiv_pos_as_xyz
'x, y, z'
'-x, y+1/2, -z'

loop_
_atom_site_label
_atom_site_type_symbol
_atom_site_fract_x
_atom_site_fract_y
_atom_site_fract_z
_atom_site_U_iso_or_equiv
_atom_site_adp_type
_atom_site_occupancy
_atom_site_symmetry_multiplicity
_atom_site_calc_flag
_atom_site_refinement_flags
S1 S 0.52966(4) 0.61333(6) 0.22426(4) 0.02398(12) Uani 1 1 d .
O2 O 0.45435(14) 0.7272(2) 0.26213(14) 0.0363(4) Uani 1 1 d .
O3 O 0.46812(14) 0.47717(19) 0.17101(13) 0.0359(4) Uani 1 1 d .
O4 O 0.60384(14) 0.69028(19) 0.15979(13) 0.0326(4) Uani 1 1 d .
C5 C 0.62329(19) 0.5413(3) 0.34201(18) 0.0235(5) Uani 1 1 d .
C6 C 0.57332(19) 0.4831(3) 0.42432(19) 0.0324(5) Uani 1 1 d .
H6 H 0.4910 0.4809 0.4162 0.039 Uiso 1 1 calc R
C7 C 0.6435(2) 0.4281(3) 0.5181(2) 0.0326(6) Uani 1 1 d .
H7 H 0.6088 0.3898 0.5745 0.039 Uiso 1 1 calc R
C8 C 0.76443(19) 0.4283(3) 0.53081(18) 0.0252(5) Uani 1 1 d .
C9 C 0.8126(2) 0.4880(3) 0.44754(19) 0.0312(5) Uani 1 1 d .
H9 H 0.8949 0.4912 0.4556 0.037 Uiso 1 1 calc R
C10 C 0.74361(19) 0.5428(3) 0.35353(19) 0.0287(5) Uani 1 1 d .
H10 H 0.7782 0.5812 0.2971 0.034 Uiso 1 1 calc R
N11 N 0.84293(17) 0.3742(2) 0.62317(16) 0.0280(4) Uani 1 1 d .
C12 C 0.8069(2) 0.2839(3) 0.69115(19) 0.0270(5) Uani 1 1 d .
H12 H 0.7268 0.2562 0.6790 0.032 Uiso 1 1 calc R
C13 C 0.88455(19) 0.2233(3) 0.78554(18) 0.0266(5) Uani 1 1 d .
C14 C 0.84023(19) 0.1216(3) 0.85495(18) 0.0339(5) Uani 1 1 d .
H14 H 0.7592 0.0988 0.8412 0.041 Uiso 1 1 calc R
C15 C 0.9123(2) 0.0543(3) 0.9429(2) 0.0420(6) Uani 1 1 d .
H15 H 0.8812 -0.0139 0.9896 0.050 Uiso 1 1 calc R
C16 C 1.0305(2) 0.0872(3) 0.9624(2) 0.0388(6) Uani 1 1 d .
H16 H 1.0806 0.0398 1.0223 0.047 Uiso 1 1 calc R
C17 C 1.0761(2) 0.1876(3) 0.8963(2) 0.0379(6) Uani 1 1 d .
H17 H 1.1573 0.2094 0.9112 0.046 Uiso 1 1 calc R
C18 C 1.0052(2) 0.2569(3) 0.8085(2) 0.0308(5) Uani 1 1 d .
O19 O 1.05278(15) 0.3539(2) 0.74485(17) 0.0493(5) Uani 1 1 d .
H19 H 1.0017 0.3803 0.6913 0.074 Uiso 1 1 calc R
N20 N 0.43839(15) 0.5249(2) 0.84535(14) 0.0227(4) Uani 1 1 d .
H20 H 0.4473 0.4151 0.8444 0.027 Uiso 1 1 calc R
C21 C 0.40894(19) 0.5791(2) 0.73046(17) 0.0269(5) Uani 1 1 d .
H21A H 0.4720 0.5458 0.6939 0.032 Uiso 1 1 calc R
H21B H 0.4053 0.6968 0.7287 0.032 Uiso 1 1 calc R
C22 C 0.2942(2) 0.5129(3) 0.66952(19) 0.0326(5) Uani 1 1 d .
H22A H 0.2775 0.4117 0.7034 0.039 Uiso 1 1 calc R
H22B H 0.2311 0.5887 0.6750 0.039 Uiso 1 1 calc R
C23 C 0.2943(2) 0.4833(3) 0.55315(19) 0.0340(5) Uani 1 1 d .
H23A H 0.3510 0.3980 0.5474 0.041 Uiso 1 1 calc R
H23B H 0.3200 0.5811 0.5213 0.041 Uiso 1 1 calc R
C24 C 0.1741(2) 0.4347(3) 0.4893(2) 0.0362(6) Uani 1 1 d .
H24A H 0.1388 0.3578 0.5323 0.043 Uiso 1 1 calc R
H24B H 0.1233 0.5299 0.4777 0.043 Uiso 1 1 calc R
C25 C 0.1778(2) 0.3607(3) 0.3814(2) 0.0404(6) Uani 1 1 d .
H25A H 0.2248 0.2620 0.3930 0.049 Uiso 1 1 calc R
H25B H 0.2166 0.4352 0.3396 0.049 Uiso 1 1 calc R
C26 C 0.0574(2) 0.3216(4) 0.3173(2) 0.0499(8) Uani 1 1 d .
H26A H 0.0207 0.2422 0.3561 0.075 Uiso 1 1 calc R
H26B H 0.0640 0.2790 0.2471 0.075 Uiso 1 1 calc R
H26C H 0.0098 0.4183 0.3074 0.075 Uiso 1 1 calc R
C27 C 0.3433(2) 0.5590(3) 0.90634(19) 0.0300(5) Uani 1 1 d .
H27A H 0.2720 0.5007 0.8722 0.036 Uiso 1 1 calc R
H27B H 0.3678 0.5190 0.9807 0.036 Uiso 1 1 calc R
C28 C 0.3162(3) 0.7308(3) 0.9095(3) 0.0488(8) Uani 1 1 d .
H28 H 0.3775 0.8012 0.9398 0.059 Uiso 1 1 calc R
C29 C 0.2149(3) 0.7906(4) 0.8739(3) 0.0680(10) Uani 1 1 d .
H29A H 0.1517 0.7234 0.8431 0.082 Uiso 1 1 calc R
H29B H 0.2031 0.9020 0.8783 0.082 Uiso 1 1 calc R
C30 C 0.55333(18) 0.5933(3) 0.90366(17) 0.0278(5) Uani 1 1 d .
H30A H 0.5484 0.7108 0.9016 0.033 Uiso 1 1 calc R
H30B H 0.5672 0.5600 0.9799 0.033 Uiso 1 1 calc R
C31 C 0.65365(19) 0.5420(3) 0.85682(18) 0.0296(5) Uani 1 1 d .
H31 H 0.6714 0.4318 0.8560 0.035 Uiso 1 1 calc R
C32 C 0.7180(2) 0.6422(3) 0.8170(2) 0.0422(6) Uani 1 1 d .
H32A H 0.7017 0.7529 0.8171 0.051 Uiso 1 1 calc R
H32B H 0.7815 0.6047 0.7877 0.051 Uiso 1 1 calc R

loop_
_atom_site_aniso_label
_atom_site_aniso_U_11
_atom_site_aniso_U_22
_atom_site_aniso_U_33
_atom_site_aniso_U_23
_atom_site_aniso_U_13
_atom_site_aniso_U_12
S1 0.0297(3) 0.0188(2) 0.0215(2) 0.0011(2) 0.0005(2) 0.0015(2)
O2 0.0397(10) 0.0333(9) 0.0345(10) 0.0019(8) 0.0038(8) 0.0151(8)
O3 0.0420(9) 0.0243(8) 0.0351(10) 0.0008(7) -0.0073(8) -0.0075(7)
O4 0.0427(10) 0.0311(9) 0.0231(9) 0.0044(7) 0.0047(7) -0.0018(7)
C5 0.0298(12) 0.0178(9) 0.0226(11) -0.0026(9) 0.0043(9) 0.0014(9)
C6 0.0256(12) 0.0389(13) 0.0328(14) 0.0076(11) 0.0062(10) 0.0019(10)
C7 0.0287(12) 0.0417(14) 0.0286(13) 0.0120(11) 0.0090(10) 0.0033(11)
C8 0.0272(11) 0.0251(11) 0.0222(12) 0.0006(9) 0.0023(9) 0.0038(9)
C9 0.0245(11) 0.0355(13) 0.0333(14) 0.0031(11) 0.0052(10) 0.0026(10)
C10 0.0282(12) 0.0329(11) 0.0258(12) 0.0044(10) 0.0074(9) 0.0029(10)
N11 0.0289(10) 0.0295(11) 0.0246(11) 0.0030(9) 0.0026(8) 0.0043(8)
C12 0.0265(12) 0.0265(12) 0.0280(13) -0.0017(10) 0.0060(10) 0.0045(9)
C13 0.0306(12) 0.0270(11) 0.0209(12) -0.0018(9) 0.0020(9) 0.0063(10)
C14 0.0296(11) 0.0426(13) 0.0303(12) 0.0042(13) 0.0082(9) 0.0075(12)
C15 0.0474(15) 0.0494(15) 0.0300(14) 0.0160(12) 0.0098(11) 0.0136(12)
C16 0.0419(14) 0.0410(16) 0.0283(13) 0.0027(11) -0.0048(10) 0.0157(12)
C17 0.0319(13) 0.0365(13) 0.0394(15) -0.0052(12) -0.0068(11) 0.0061(11)
C18 0.0322(12) 0.0272(12) 0.0309(13) -0.0021(10) 0.0015(10) 0.0028(10)
O19 0.0296(9) 0.0528(12) 0.0607(14) 0.0225(11) -0.0022(8) -0.0059(9)
N20 0.0290(10) 0.0180(9) 0.0205(10) -0.0002(7) 0.0038(7) 0.0005(7)
C21 0.0322(12) 0.0256(13) 0.0220(11) 0.0009(9) 0.0037(9) 0.0001(9)
C22 0.0287(12) 0.0379(14) 0.0290(13) 0.0043(11) 0.0010(10) -0.0024(10)
C23 0.0305(12) 0.0379(13) 0.0315(14) -0.0031(11) 0.0016(10) 0.0031(11)
C24 0.0386(14) 0.0385(14) 0.0309(14) 0.0008(11) 0.0061(11) 0.0031(11)
C25 0.0454(16) 0.0398(15) 0.0342(16) 0.0000(13) 0.0037(12) 0.0049(13)
C26 0.0412(15) 0.0586(19) 0.0444(18) -0.0140(14) -0.0045(13) 0.0042(14)
C27 0.0339(13) 0.0343(13) 0.0228(12) 0.0010(10) 0.0085(10) 0.0006(10)
C28 0.0526(18) 0.0380(15) 0.063(2) -0.0131(14) 0.0283(15) 0.0022(14)
C29 0.092(3) 0.059(2) 0.062(2) 0.0133(17) 0.037(2) 0.036(2)
C30 0.0324(11) 0.0238(12) 0.0239(11) -0.0031(10) -0.0020(9) -0.0017(10)
C31 0.0289(12) 0.0283(11) 0.0281(13) -0.0027(10) -0.0022(9) 0.0008(10)
C32 0.0361(13) 0.0438(17) 0.0459(16) -0.0009(13) 0.0066(11) -0.0028(12)

loop_
_atom_type_symbol
_atom_type_description
_atom_type_scat_dispersion_real
_atom_type_scat_dispersion_imag
_atom_type_scat_source
C C 0.0033 0.0016 'International Tables Vol C Tables 4.2.6.8 and 6.1.1.4'
H H 0.0000 0.0000 'International Tables Vol C Tables 4.2.6.8 and 6.1.1.4'
N N 0.0061 0.0033 'International Tables Vol C Tables 4.2.6.8 and 6.1.1.4'
O O 0.0106 0.0060 'International Tables Vol C Tables 4.2.6.8 and 6.1.1.4'
S S 0.1246 0.1234 'International Tables Vol C Tables 4.2.6.8 and 6.1.1.4'

loop_
_geom_angle_atom_site_label_1
_geom_angle_atom_site_label_2
_geom_angle_atom_site_label_3
_geom_angle
O3 S1 O2 113.50(10)
O3 S1 O4 112.63(10)
O2 S1 O4 111.48(10)
O3 S1 C5 106.84(10)
O2 S1 C5 105.01(10)
O4 S1 C5 106.74(10)
C10 C5 C6 119.9(2)
C10 C5 S1 121.82(17)
C6 C5 S1 118.26(17)
C7 C6 C5 120.0(2)
C7 C6 H6 120.0
C5 C6 H6 120.0
C6 C7 C8 120.8(2)
C6 C7 H7 119.6
C8 C7 H7 119.6
C9 C8 C7 118.2(2)
C9 C8 N11 116.93(19)
C7 C8 N11 124.9(2)
C10 C9 C8 121.6(2)
C10 C9 H9 119.2
C8 C9 H9 119.2
C9 C10 C5 119.5(2)
C9 C10 H10 120.3
C5 C10 H10 120.3
C12 N11 C8 120.2(2)
N11 C12 C13 122.1(2)
N11 C12 H12 119.0
C13 C12 H12 119.0
C14 C13 C18 118.4(2)
C14 C13 C12 119.2(2)
C18 C13 C12 122.4(2)
C15 C14 C13 121.1(2)
C15 C14 H14 119.5
C13 C14 H14 119.5
C14 C15 C16 119.3(2)
C14 C15 H15 120.3
C16 C15 H15 120.3
C17 C16 C15 120.8(2)
C17 C16 H16 119.6
C15 C16 H16 119.6
C16 C17 C18 120.6(2)
C16 C17 H17 119.7
C18 C17 H17 119.7
O19 C18 C17 119.2(2)
O19 C18 C13 121.1(2)
C17 C18 C13 119.7(2)
C18 O19 H19 109.5
C21 N20 C27 113.26(16)
C21 N20 C30 111.56(16)
C27 N20 C30 110.69(16)
C21 N20 H20 107.0
C27 N20 H20 107.0
C30 N20 H20 107.0
N20 C21 C22 113.01(17)
N20 C21 H21A 109.0
C22 C21 H21A 109.0
N20 C21 H21B 109.0
C22 C21 H21B 109.0
H21A C21 H21B 107.8
C23 C22 C21 112.75(19)
C23 C22 H22A 109.0
C21 C22 H22A 109.0
C23 C22 H22B 109.0
C21 C22 H22B 109.0
H22A C22 H22B 107.8
C22 C23 C24 112.4(2)
C22 C23 H23A 109.1
C24 C23 H23A 109.1
C22 C23 H23B 109.1
C24 C23 H23B 109.1
H23A C23 H23B 107.8
C25 C24 C23 113.4(2)
C25 C24 H24A 108.9
C23 C24 H24A 108.9
C25 C24 H24B 108.9
C23 C24 H24B 108.9
H24A C24 H24B 107.7
C24 C25 C26 112.4(2)
C24 C25 H25A 109.1
C26 C25 H25A 109.1
C24 C25 H25B 109.1
C26 C25 H25B 109.1
H25A C25 H25B 107.9
C25 C26 H26A 109.5
C25 C26 H26B 109.5
H26A C26 H26B 109.5
C25 C26 H26C 109.5
H26A C26 H26C 109.5
H26B C26 H26C 109.5
C28 C27 N20 112.60(19)
C28 C27 H27A 109.1
N20 C27 H27A 109.1
C28 C27 H27B 109.1
N20 C27 H27B 109.1
H27A C27 H27B 107.8
C29 C28 C27 124.1(3)
C29 C28 H28 118.0
C27 C28 H28 118.0
C28 C29 H29A 120.0
C28 C29 H29B 120.0
H29A C29 H29B 120.0
C31 C30 N20 113.08(18)
C31 C30 H30A 109.0
N20 C30 H30A 109.0
C31 C30 H30B 109.0
N20 C30 H30B 109.0
H30A C30 H30B 107.8
C32 C31 C30 122.5(2)
C32 C31 H31 118.7
C30 C31 H31 118.7
C31 C32 H32A 120.0
C31 C32 H32B 120.0
H32A C32 H32B 120.0

loop_
_geom_bond_atom_site_label_1
_geom_bond_atom_site_label_2
_geom_bond_distance
S1 O3 1.4458(16)
S1 O2 1.4491(16)
S1 O4 1.4616(17)
S1 C5 1.774(2)
C5 C10 1.388(3)
C5 C6 1.389(3)
C6 C7 1.383(3)
C6 H6 0.9500
C7 C8 1.394(3)
C7 H7 0.9500
C8 C9 1.391(3)
C8 N11 1.412(3)
C9 C10 1.379(3)
C9 H9 0.9500
C10 H10 0.9500
N11 C12 1.284(3)
C12 C13 1.444(3)
C12 H12 0.9500
C13 C14 1.402(3)
C13 C18 1.413(3)
C14 C15 1.378(3)
C14 H14 0.9500
C15 C16 1.385(4)
C15 H15 0.9500
C16 C17 1.374(4)
C16 H16 0.9500
C17 C18 1.379(3)
C17 H17 0.9500
C18 O19 1.347(3)
O19 H19 0.8400
N20 C21 1.502(3)
N20 C27 1.509(3)
N20 C30 1.513(3)
N20 H20 0.9300
C21 C22 1.515(3)
C21 H21A 0.9900
C21 H21B 0.9900
C22 C23 1.501(3)
C22 H22A 0.9900
C22 H22B 0.9900
C23 C24 1.532(3)
C23 H23A 0.9900
C23 H23B 0.9900
C24 C25 1.515(4)
C24 H24A 0.9900
C24 H24B 0.9900
C25 C26 1.515(4)
C25 H25A 0.9900
C25 H25B 0.9900
C26 H26A 0.9800
C26 H26B 0.9800
C26 H26C 0.9800
C27 C28 1.482(4)
C27 H27A 0.9900
C27 H27B 0.9900
C28 C29 1.284(4)
C28 H28 0.9500
C29 H29A 0.9500
C29 H29B 0.9500
C30 C31 1.486(3)
C30 H30A 0.9900
C30 H30B 0.9900
C31 C32 1.301(4)
C31 H31 0.9500
C32 H32A 0.9500
C32 H32B 0.9500

loop_
_geom_torsion_atom_site_label_1
_geom_torsion_atom_site_label_2
_geom_torsion_atom_site_label_3
_geom_torsion_atom_site_label_4
_geom_torsion
O3 S1 C5 C10 111.9(2)
O2 S1 C5 C10 -127.28(19)
O4 S1 C5 C10 -8.8(2)
O3 S1 C5 C6 -68.4(2)
O2 S1 C5 C6 52.4(2)
O4 S1 C5 C6 170.87(18)
C10 C5 C6 C7 0.7(4)
S1 C5 C6 C7 -179.02(19)
C5 C6 C7 C8 -0.9(4)
C6 C7 C8 C9 1.2(4)
C6 C7 C8 N11 -179.8(2)
C7 C8 C9 C10 -1.4(4)
N11 C8 C9 C10 179.5(2)
C8 C9 C10 C5 1.2(4)
C6 C5 C10 C9 -0.8(4)
S1 C5 C10 C9 178.84(19)
C9 C8 N11 C12 -163.2(2)
C7 C8 N11 C12 17.8(3)
C8 N11 C12 C13 178.7(2)
N11 C12 C13 C14 -178.2(2)
N11 C12 C13 C18 -1.0(3)
C18 C13 C14 C15 -0.7(4)
C12 C13 C14 C15 176.6(2)
C13 C14 C15 C16 -0.3(4)
C14 C15 C16 C17 1.0(4)
C15 C16 C17 C18 -0.5(4)
C16 C17 C18 O19 -179.6(2)
C16 C17 C18 C13 -0.6(4)
C14 C13 C18 O19 -179.9(2)
C12 C13 C18 O19 2.9(3)
C14 C13 C18 C17 1.2(3)
C12 C13 C18 C17 -176.0(2)
C27 N20 C21 C22 -54.3(2)
C30 N20 C21 C22 180.00(18)
N20 C21 C22 C23 -147.0(2)
C21 C22 C23 C24 -173.39(19)
C22 C23 C24 C25 -163.9(2)
C23 C24 C25 C26 -177.0(2)
C21 N20 C27 C28 -59.6(3)
C30 N20 C27 C28 66.5(3)
N20 C27 C28 C29 121.9(3)
C21 N20 C30 C31 -62.0(2)
C27 N20 C30 C31 170.93(18)
N20 C30 C31 C32 118.8(3)
